data_4111404
loop_
_publ_author_name
'Harald Brand'
'Peter Mayer'
'Kurt Polborn'
'Axel Schulz'
'Jan J. Weigand'

_publ_contact_author_address
;
Department Chemie und Biochemie
Ludwig-Maximilians Universit\"at
Butenandtstra\&se 5-13 (Haus F)
D-81377 M\"unchen
Bundesrepublik Deutschland
;
_publ_contact_author_email lex@cup.uni-muenchen.de
_publ_contact_author_fax +49-89-2180-77492
_publ_contact_author_name 'Axel Schulz'
_publ_section_title
;
 Blue Alkali Dinitrosomethanides: Synthesis, Structure, and Bonding
;
_journal_name_full 'Journal of the American Chemical Society'
_journal_page_first 1360
_journal_page_last 1361
_journal_paper_doi 10.1021/ja042877u
_journal_volume 127
_journal_year 2005
_chemical_formula_moiety 'Cs, C H N2 O2'
_chemical_formula_sum 'C H Cs N2 O2'
_chemical_formula_weight 205.936
_space_group_IT_number 14
_symmetry_cell_setting monoclinic
_symmetry_Int_Tables_number 14
_symmetry_space_group_name_Hall '-P 2ybc'
_symmetry_space_group_name_H-M 'P 1 21/c 1'
_atom_sites_solution_hydrogens geom
_atom_sites_solution_primary direct
_atom_sites_solution_secondary difmap
_audit_author_name 'Mayer, P.'
_audit_block_code Cs_CHNO_in157_schulz
_audit_creation_date 03-Apr-04
_audit_creation_method 'form98_non/compatible with shelxl97-2'
_audit_update_record 08-Nov-04
_cell_angle_alpha 90.0000
_cell_angle_beta 99.2655(12)
_cell_angle_gamma 90.0000
_cell_formula_units_Z 4
_cell_length_a 4.69210(10)
_cell_length_b 12.71440(29)
_cell_length_c 7.84900(20)
_cell_measurement_reflns_used 4060
_cell_measurement_temperature 293(2)
_cell_measurement_theta_max 27.485
_cell_measurement_theta_min 3.134
_cell_volume 462.140(19)
_computing_cell_refinement 'HKL Scalepack (Otwinowski & Minor 1997)'
_computing_data_collection 'Collect (Nonius BV, 1997-2000)'
_computing_data_reduction 'HKL Denzo and Scalepack (Otwinowski & Minor 1997)'
_computing_structure_refinement 'SHELXL-97 (G. M. Sheldrick. University of G\"ottingen, 97-2 version)'
_computing_structure_solution
;
A. Altomare, M. C. Burla, M. Camalli, G. L. Cascarano, C. Giacovazzo, A.
Guagliardi, A. G. G. Moliterni, G. Polidori, R. Spagna: SIR97: a new tool for
crystal structure determination and refinement; J. Appl. Crystallogr. 1999,
32, 115-119.
;
_diffrn_ambient_temperature 200
_diffrn_detector_area_resol_mean 9
_diffrn_measured_fraction_theta_full 0.997
_diffrn_measured_fraction_theta_max 0.997
_diffrn_measurement_device '95mm CCD camera on \k-goniostat'
_diffrn_measurement_device_type KappaCCD
_diffrn_orient_matrix_type 'by Nonius Collect from scalepack cell'
_diffrn_orient_matrix_UB_11 0.1352286
_diffrn_orient_matrix_UB_12 0.0354712
_diffrn_orient_matrix_UB_13 0.0940400
_diffrn_orient_matrix_UB_21 -0.0824852
_diffrn_orient_matrix_UB_22 -0.0419693
_diffrn_orient_matrix_UB_23 0.0881941
_diffrn_orient_matrix_UB_31 0.1467658
_diffrn_orient_matrix_UB_32 -0.0562703
_diffrn_orient_matrix_UB_33 -0.0064997
_diffrn_radiation_collimation 0.35
_diffrn_radiation_monochromator 'vertically mounted graphite crystal'
_diffrn_radiation_source 'rotating anode'
_diffrn_radiation_type MoK\a
_diffrn_radiation_wavelength 0.71073
_diffrn_reflns_av_R_equivalents 0.0470
_diffrn_reflns_av_sigmaI/netI 0.0284
_diffrn_reflns_limit_h_max 6
_diffrn_reflns_limit_h_min -5
_diffrn_reflns_limit_k_max 16
_diffrn_reflns_limit_k_min -16
_diffrn_reflns_limit_l_max 10
_diffrn_reflns_limit_l_min -10
_diffrn_reflns_number 7663
_diffrn_reflns_theta_full 27.51
_diffrn_reflns_theta_max 27.51
_diffrn_reflns_theta_min 3.20
_diffrn_source_current 90.00
_diffrn_source_power 4.050
_diffrn_source_type 'FR 591 generator'
_diffrn_source_voltage 45.00
_exptl_absorpt_coefficient_mu 7.873
_exptl_absorpt_correction_T_max 0.8549
_exptl_absorpt_correction_T_min 0.6106
_exptl_absorpt_correction_type numerical
_exptl_absorpt_process_details 'Absorption correction with XRed, rev 1.09, STOE (Darmstadt, Germany)'
_exptl_crystal_colour blue
_exptl_crystal_density_diffrn 2.95988(12)
_exptl_crystal_description block
_exptl_crystal_F_000 368
_exptl_crystal_size_max 0.06
_exptl_crystal_size_mid 0.04
_exptl_crystal_size_min 0.02
_refine_diff_density_max 0.421
_refine_diff_density_min -0.621
_refine_diff_density_rms 0.133
_refine_ls_extinction_method none
_refine_ls_goodness_of_fit_ref 1.187
_refine_ls_hydrogen_treatment refall
_refine_ls_matrix_type full
_refine_ls_number_parameters 59
_refine_ls_number_reflns 1060
_refine_ls_number_restraints 0
_refine_ls_restrained_S_all 1.187
_refine_ls_R_factor_all 0.0231
_refine_ls_R_factor_gt 0.0184
_refine_ls_shift/su_max 0.001
_refine_ls_shift/su_mean 0.000
_refine_ls_structure_factor_coef Fsqd
_refine_ls_weighting_details 'calc w=1/[\s^2^(Fo^2^)+(0.0019P)^2^+0.1729P] where P=(Fo^2^+2Fc^2^)/3'
_refine_ls_weighting_scheme calc
_refine_ls_wR_factor_gt 0.0373
_refine_ls_wR_factor_ref 0.0386
_reflns_number_gt 943
_reflns_number_total 1060
_reflns_threshold_expression >2sigma(I)
_cod_data_source_file ja042877usi20041125_081745.cif
_cod_data_source_block in157
_cod_original_cell_volume 462.140(18)
_cod_original_sg_symbol_H-M 'P 21/c'
_cod_database_code 4111404

loop_
_symmetry_equiv_pos_as_xyz
'x, y, z'
'-x, y+1/2, -z+1/2'
'-x, -y, -z'
'x, -y-1/2, z-1/2'

loop_
_atom_site_label
_atom_site_type_symbol
_atom_site_fract_x
_atom_site_fract_y
_atom_site_fract_z
_atom_site_U_iso_or_equiv
_atom_site_adp_type
_atom_site_occupancy
_atom_site_symmetry_multiplicity
_atom_site_calc_flag
N2 N 0.3403(6) 0.64727(19) 1.0606(3) 0.0284(6) Uani 1 1 d
C1 C 0.2412(6) 0.6036(2) 0.9074(4) 0.0255(7) Uani 1 1 d
Cs Cs 0.23956(3) 0.336030(13) 0.56727(2) 0.02515(9) Uani 1 1 d
O1 O 0.3219(5) 0.57242(16) 0.6433(3) 0.0323(5) Uani 1 1 d
N1 N 0.4154(5) 0.61361(18) 0.7901(3) 0.0265(5) Uani 1 1 d
O2 O 0.1728(5) 0.64057(19) 1.1719(3) 0.0401(6) Uani 1 1 d
H1 H 0.068(7) 0.569(2) 0.886(4) 0.035(9) Uiso 1 1 d

loop_
_atom_site_aniso_label
_atom_site_aniso_U_11
_atom_site_aniso_U_22
_atom_site_aniso_U_33
_atom_site_aniso_U_23
_atom_site_aniso_U_13
_atom_site_aniso_U_12
N2 0.0265(13) 0.0313(14) 0.0276(14) -0.0021(11) 0.0051(11) -0.0004(11)
C1 0.0230(16) 0.0276(16) 0.0257(15) 0.0015(13) 0.0036(13) -0.0042(13)
Cs 0.02353(13) 0.02587(13) 0.02671(13) -0.00032(7) 0.00601(9) 0.00100(7)
O1 0.0411(13) 0.0314(11) 0.0250(11) -0.0027(9) 0.0071(10) -0.0015(10)
N1 0.0283(13) 0.0239(12) 0.0276(13) -0.0009(11) 0.0055(11) 0.0018(10)
O2 0.0393(14) 0.0573(15) 0.0262(12) -0.0022(11) 0.0126(11) -0.0073(11)

loop_
_atom_type_symbol
_atom_type_description
_atom_type_scat_dispersion_real
_atom_type_scat_dispersion_imag
_atom_type_scat_source
C C 0.0033 0.0016 'International Tables Vol C Tables 4.2.6.8 and 6.1.1.4'
H H 0.0000 0.0000 'International Tables Vol C Tables 4.2.6.8 and 6.1.1.4'
N N 0.0061 0.0033 'International Tables Vol C Tables 4.2.6.8 and 6.1.1.4'
O O 0.0106 0.0060 'International Tables Vol C Tables 4.2.6.8 and 6.1.1.4'
Cs Cs -0.3680 2.1192 'International Tables Vol C Tables 4.2.6.8 and 6.1.1.4'

loop_
_exptl_crystal_face_index_h
_exptl_crystal_face_index_k
_exptl_crystal_face_index_l
_exptl_crystal_face_perp_dist
-1 0 0 0.035000
1 0 2 0.025000
0 -1 0 0.015000
0 1 0 0.005000
0 0 -1 0.020000
0 0 1 0.030000
4 -1 -5 0.040000

loop_
_geom_angle_atom_site_label_1
_geom_angle_atom_site_label_2
_geom_angle_atom_site_label_3
_geom_angle
_geom_angle_site_symmetry_1
_geom_angle_site_symmetry_3
O2 N2 C1 115.2(3) . .
O2 N2 Cs 74.90(15) . 3_667
C1 N2 Cs 154.9(2) . 3_667
O2 N2 Cs 135.40(17) . 2_656
C1 N2 Cs 99.44(18) . 2_656
Cs N2 Cs 85.52(6) 3_667 2_656
O2 N2 Cs 73.50(16) . 2_556
C1 N2 Cs 83.68(17) . 2_556
Cs N2 Cs 121.40(8) 3_667 2_556
Cs N2 Cs 83.99(6) 2_656 2_556
N1 C1 N2 114.7(3) . .
N1 C1 Cs 113.77(18) . 2_556
N2 C1 Cs 75.50(17) . 2_556
N1 C1 Cs 60.26(15) . 2_656
N2 C1 Cs 60.32(16) . 2_656
Cs C1 Cs 76.75(6) 2_556 2_656
N1 C1 H1 123(2) . .
N2 C1 H1 122(2) . .
Cs C1 H1 82.4(19) 2_556 .
Cs C1 H1 157(2) 2_656 .
O2 Cs O1 151.35(6) 3_567 3_666
O2 Cs O1 81.25(6) 3_567 .
O1 Cs O1 70.11(6) 3_666 .
O2 Cs O1 75.22(6) 3_567 3_566
O1 Cs O1 98.99(6) 3_666 3_566
O1 Cs O1 78.83(6) . 3_566
O2 Cs O2 97.87(7) 3_567 3_667
O1 Cs O2 73.96(6) 3_666 3_667
O1 Cs O2 73.39(6) . 3_667
O1 Cs O2 152.11(6) 3_566 3_667
O2 Cs N2 75.48(7) 3_567 3_667
O1 Cs N2 95.56(6) 3_666 3_667
O1 Cs N2 73.94(6) . 3_667
O1 Cs N2 142.44(6) 3_566 3_667
O2 Cs N2 22.70(6) 3_667 3_667
O2 Cs N1 100.49(7) 3_567 2_646
O1 Cs N1 99.78(6) 3_666 2_646
O1 Cs N1 135.96(6) . 2_646
O1 Cs N1 144.65(6) 3_566 2_646
O2 Cs N1 62.73(6) 3_667 2_646
N2 Cs N1 64.30(6) 3_667 2_646
O2 Cs N2 137.42(6) 3_567 2_646
O1 Cs N2 68.50(6) 3_666 2_646
O1 Cs N2 133.97(6) . 2_646
O1 Cs N2 126.70(6) 3_566 2_646
O2 Cs N2 76.65(6) 3_667 2_646
N2 Cs N2 90.86(7) 3_667 2_646
N1 Cs N2 39.10(6) 2_646 2_646
O2 Cs O2 94.21(6) 3_567 2_546
O1 Cs O2 109.93(5) 3_666 2_546
O1 Cs O2 146.96(6) . 2_546
O1 Cs O2 68.43(6) 3_566 2_546
O2 Cs O2 139.46(4) 3_667 2_546
N2 Cs O2 136.80(6) 3_667 2_546
N1 Cs O2 77.08(6) 2_646 2_546
N2 Cs O2 68.49(6) 2_646 2_546
O2 Cs N1 160.27(6) 3_567 3_666
O1 Cs N1 20.98(5) 3_666 3_666
O1 Cs N1 85.25(6) . 3_666
O1 Cs N1 88.12(6) 3_566 3_666
O2 Cs N1 91.94(6) 3_667 3_666
N2 Cs N1 114.43(6) 3_667 3_666
N1 Cs N1 99.21(7) 2_646 3_666
N2 Cs N1 61.58(6) 2_646 3_666
O2 Cs N1 89.27(6) 2_546 3_666
O2 Cs N2 73.92(6) 3_567 2_546
O1 Cs N2 129.56(6) 3_666 2_546
O1 Cs N2 139.59(6) . 2_546
O1 Cs N2 64.42(6) 3_566 2_546
O2 Cs N2 140.53(6) 3_667 2_546
N2 Cs N2 127.37(6) 3_667 2_546
N1 Cs N2 80.55(6) 2_646 2_546
N2 Cs N2 83.99(6) 2_646 2_546
O2 Cs N2 20.31(6) 2_546 2_546
N1 Cs N2 108.63(6) 3_666 2_546
O2 Cs C1 65.70(6) 3_567 2_546
O1 Cs C1 142.21(6) 3_666 2_546
O1 Cs C1 145.00(6) . 2_546
O1 Cs C1 81.79(6) 3_566 2_546
O2 Cs C1 120.55(7) 3_667 2_546
N2 Cs C1 106.67(6) 3_667 2_546
N1 Cs C1 65.15(6) 2_646 2_546
N2 Cs C1 80.76(7) 2_646 2_546
O2 Cs C1 35.18(6) 2_546 2_546
N1 Cs C1 123.03(6) 3_666 2_546
N2 Cs C1 20.81(6) 2_546 2_546
N1 O1 Cs 99.64(16) . 3_666
N1 O1 Cs 126.15(16) . .
Cs O1 Cs 109.89(6) 3_666 .
N1 O1 Cs 117.74(16) . 3_566
Cs O1 Cs 98.99(6) 3_666 3_566
Cs O1 Cs 101.17(6) . 3_566
O1 N1 C1 115.1(2) . .
O1 N1 Cs 136.30(17) . 2_656
C1 N1 Cs 99.59(18) . 2_656
O1 N1 Cs 59.37(14) . 3_666
C1 N1 Cs 168.97(19) . 3_666
Cs N1 Cs 81.58(5) 2_656 3_666
N2 O2 Cs 170.48(18) . 3_567
N2 O2 Cs 82.39(16) . 3_667
Cs O2 Cs 97.87(7) 3_567 3_667
N2 O2 Cs 86.19(15) . 2_556
Cs O2 Cs 86.28(6) 3_567 2_556
Cs O2 Cs 128.82(8) 3_667 2_556

loop_
_geom_bond_atom_site_label_1
_geom_bond_atom_site_label_2
_geom_bond_distance
_geom_bond_site_symmetry_2
N2 O2 1.268(3) .
N2 C1 1.338(4) .
N2 Cs 3.257(3) 3_667
N2 Cs 3.360(3) 2_656
N2 Cs 3.646(3) 2_556
C1 N1 1.333(4) .
C1 Cs 3.743(3) 2_556
C1 Cs 3.815(3) 2_656
C1 H1 0.92(3) .
Cs O2 3.050(2) 3_567
Cs O1 3.068(2) 3_666
Cs O1 3.076(2) .
Cs O1 3.103(2) 3_566
Cs O2 3.173(3) 3_667
Cs N2 3.257(3) 3_667
Cs N1 3.360(2) 2_646
Cs N2 3.360(3) 2_646
Cs O2 3.503(3) 2_546
Cs N1 3.516(3) 3_666
Cs N2 3.646(3) 2_546
Cs C1 3.743(3) 2_546
O1 N1 1.277(3) .
O1 Cs 3.068(2) 3_666
O1 Cs 3.103(2) 3_566
N1 Cs 3.360(2) 2_656
N1 Cs 3.516(3) 3_666
O2 Cs 3.050(2) 3_567
O2 Cs 3.173(3) 3_667
O2 Cs 3.503(3) 2_556

loop_
_geom_torsion_atom_site_label_1
_geom_torsion_atom_site_label_2
_geom_torsion_atom_site_label_3
_geom_torsion_atom_site_label_4
_geom_torsion
O2 N2 C1 N1 178.2(2)
N2 C1 N1 O1 -179.8(2)

loop_
_reflns_scale_group_code
_reflns_scale_meas_F
1 1.0
